data_1546527
loop_
_publ_author_name
'Zhou, Junfei'
'Zhan, Guanqun'
'Zhang, Hanqi'
'Zhang, Qihua'
'Li, Ying'
'Xue, Yongbo'
'Yao, Guangmin'

_publ_section_title
;
 Rhodomollanol A, a Highly Oxygenated Diterpenoid with a 5/7/5/5
 Tetracyclic Carbon Skeleton from the Leaves of Rhododendron molle.
;
_journal_issue 14
_journal_name_full 'Organic letters'
_journal_page_first 3935
_journal_page_last 3938
_journal_paper_doi 10.1021/acs.orglett.7b01863
_journal_volume 19
_journal_year 2017
_chemical_absolute_configuration ad
_chemical_formula_moiety 'C20 H28 O5, 2(H2 O), 0.5O'
_chemical_formula_sum 'C20 H32 O7.5'
_chemical_formula_weight 392.46
_chemical_name_systematic
; 
 ? 
;
_space_group_IT_number 5
_symmetry_cell_setting monoclinic
_symmetry_space_group_name_Hall 'C 2y'
_symmetry_space_group_name_H-M 'C 1 2 1'
_atom_sites_solution_hydrogens geom
_atom_sites_solution_primary direct
_atom_sites_solution_secondary difmap
_audit_creation_method SHELXL-97
_cell_angle_alpha 90.00
_cell_angle_beta 94.433(2)
_cell_angle_gamma 90.00
_cell_formula_units_Z 4
_cell_length_a 39.283(5)
_cell_length_b 7.0114(9)
_cell_length_c 7.3524(9)
_cell_measurement_reflns_used 8602
_cell_measurement_temperature 297(2)
_cell_measurement_theta_max 70.53
_cell_measurement_theta_min 4.52
_cell_volume 2019.0(4)
_computing_cell_refinement 'Bruker SAINT'
_computing_data_collection 'Bruker APEX2'
_computing_data_reduction 'Bruker SAINT'
_computing_molecular_graphics 'Bruker SHELXTL'
_computing_publication_material 'Bruker SHELXTL'
_computing_structure_refinement 'SHELXL-97 (Sheldrick, 1997)'
_computing_structure_solution 'SHELXS-97 (Sheldrick, 1990)'
_diffrn_ambient_temperature 297(2)
_diffrn_measured_fraction_theta_full 0.973
_diffrn_measured_fraction_theta_max 0.973
_diffrn_measurement_device_type 'Bruker APEX-II CCD'
_diffrn_measurement_method '\f and \w scans'
_diffrn_radiation_monochromator graphite
_diffrn_radiation_source 'fine-focus sealed tube'
_diffrn_radiation_type CuK\a
_diffrn_radiation_wavelength 1.54178
_diffrn_reflns_av_R_equivalents 0.1058
_diffrn_reflns_av_sigmaI/netI 0.0679
_diffrn_reflns_limit_h_max 45
_diffrn_reflns_limit_h_min -43
_diffrn_reflns_limit_k_max 7
_diffrn_reflns_limit_k_min -8
_diffrn_reflns_limit_l_max 8
_diffrn_reflns_limit_l_min -8
_diffrn_reflns_number 10122
_diffrn_reflns_theta_full 68.95
_diffrn_reflns_theta_max 68.95
_diffrn_reflns_theta_min 6.04
_diffrn_standards_number 0
_exptl_absorpt_coefficient_mu 0.812
_exptl_absorpt_correction_T_max 0.922
_exptl_absorpt_correction_T_min 0.907
_exptl_absorpt_correction_type multi-scan
_exptl_absorpt_process_details 'SADABS, Sheldrick,2008'
_exptl_crystal_colour colorless
_exptl_crystal_density_diffrn 1.291
_exptl_crystal_density_method 'not measured'
_exptl_crystal_description block
_exptl_crystal_F_000 848
_exptl_crystal_size_max 0.15
_exptl_crystal_size_mid 0.1
_exptl_crystal_size_min 0.10
_refine_diff_density_max 0.707
_refine_diff_density_min -0.346
_refine_diff_density_rms 0.079
_refine_ls_abs_structure_details 'Flack H D (1983), Acta Cryst. A39, 876-881'
_refine_ls_abs_structure_Flack -0.04(19)
_refine_ls_extinction_coef 0.0040(6)
_refine_ls_extinction_expression Fc^*^=kFc[1+0.001xFc^2^\l^3^/sin(2\q)]^-1/4^
_refine_ls_extinction_method SHELXL
_refine_ls_goodness_of_fit_ref 1.013
_refine_ls_hydrogen_treatment constr
_refine_ls_matrix_type full
_refine_ls_number_parameters 258
_refine_ls_number_reflns 3421
_refine_ls_number_restraints 7
_refine_ls_restrained_S_all 1.018
_refine_ls_R_factor_all 0.0639
_refine_ls_R_factor_gt 0.0602
_refine_ls_shift/su_max 0.000
_refine_ls_shift/su_mean 0.000
_refine_ls_structure_factor_coef Fsqd
_refine_ls_weighting_details 'calc w=1/[\s^2^(Fo^2^)+(0.1273P)^2^+0.8494P] where P=(Fo^2^+2Fc^2^)/3'
_refine_ls_weighting_scheme calc
_refine_ls_wR_factor_gt 0.1627
_refine_ls_wR_factor_ref 0.1640
_reflns_number_gt 3355
_reflns_number_total 3421
_reflns_threshold_expression >2sigma(I)
_cod_data_source_file ol7b01863_si_002.cif
_cod_data_source_block cu_161129b_0m
_cod_depositor_comments
;
The following automatic conversions were performed:

'_symmetry_cell_setting' value 'Monoclinic' changed to 'monoclinic'
according to
/home/data/users/saulius/crontab/automatic-downloads/rss-feeds/ACS/lib/dictionaries/cif_core.dic
dictionary named 'cif_core.dic' version 2.4.2 from 2011-04-26.

Automatic conversion script
Id: cif_fix_values 4973 2017-02-22 13:04:09Z antanas 

 Adding full bibliography for 1546527.cif.
;
_cod_original_sg_symbol_Hall 'C 2y '
_cod_original_sg_symbol_H-M 'C 2'
_cod_original_formula_sum 'C20 H32 O7.50'
_cod_database_code 1546527
_shelx_estimated_absorpt_t_min 0.649
_shelx_estimated_absorpt_t_max 0.754

loop_
_symmetry_equiv_pos_as_xyz
'x, y, z'
'-x, y, -z'
'x+1/2, y+1/2, z'
'-x+1/2, y+1/2, -z'

loop_
_atom_site_label
_atom_site_type_symbol
_atom_site_fract_x
_atom_site_fract_y
_atom_site_fract_z
_atom_site_U_iso_or_equiv
_atom_site_adp_type
_atom_site_occupancy
_atom_site_symmetry_multiplicity
_atom_site_calc_flag
_atom_site_refinement_flags
_atom_site_disorder_assembly
_atom_site_disorder_group
C1 C 0.17626(6) 0.8245(4) 1.1009(3) 0.0291(5) Uani 1 1 d . . .
H1A H 0.1677 0.8850 1.2085 0.035 Uiso 1 1 calc R . .
C2 C 0.21470(6) 0.8468(4) 1.1279(4) 0.0378(6) Uani 1 1 d . . .
H2 H 0.2247 0.9743 1.1447 0.045 Uiso 1 1 calc R . .
C3 C 0.22861(7) 0.6904(5) 1.2361(4) 0.0403(6) Uani 1 1 d . . .
H3 H 0.2480 0.7136 1.3254 0.048 Uiso 1 1 calc R . .
C4 C 0.20049(6) 0.5556(4) 1.2852(3) 0.0342(6) Uani 1 1 d . . .
C5 C 0.17113(6) 0.6050(4) 1.1321(3) 0.0282(5) Uani 1 1 d . . .
C6 C 0.13497(6) 0.5569(4) 1.1847(3) 0.0284(5) Uani 1 1 d . . .
H6 H 0.1298 0.6436 1.2834 0.034 Uiso 1 1 calc R . .
C8 C 0.10361(6) 0.7661(3) 0.9262(3) 0.0269(5) Uani 1 1 d . . .
C9 C 0.13434(6) 0.8063(4) 0.8106(3) 0.0273(5) Uani 1 1 d . . .
H9 H 0.1459 0.6878 0.7809 0.033 Uiso 1 1 calc R . .
C7 C 0.10637(6) 0.5784(4) 1.0322(3) 0.0317(5) Uani 1 1 d . . .
H7E H 0.1089 0.4765 0.9451 0.038 Uiso 1 1 calc R . .
H7D H 0.0848 0.5578 1.0854 0.038 Uiso 1 1 calc R . .
C10 C 0.15742(5) 0.9319(3) 0.9351(3) 0.0272(5) Uani 1 1 d . . .
C11 C 0.11805(6) 0.9029(4) 0.6382(3) 0.0326(5) Uani 1 1 d . . .
H11A H 0.1133 1.0364 0.6598 0.039 Uiso 1 1 calc R . .
H11B H 0.1326 0.8926 0.5378 0.039 Uiso 1 1 calc R . .
C12 C 0.08546(6) 0.7900(4) 0.6010(3) 0.0337(6) Uani 1 1 d . . .
H12 H 0.0912 0.6610 0.5625 0.040 Uiso 1 1 calc R . .
C13 C 0.07100(6) 0.7789(4) 0.7906(3) 0.0319(5) Uani 1 1 d . . .
H13 H 0.0565 0.6661 0.8001 0.038 Uiso 1 1 calc R . .
C14 C 0.10305(5) 0.9480(4) 1.0460(3) 0.0289(5) Uani 1 1 d . . .
H14 H 0.1035 0.9150 1.1757 0.035 Uiso 1 1 calc R . .
C15 C 0.07060(6) 1.0479(4) 0.9838(3) 0.0350(5) Uani 1 1 d . . .
H15 H 0.0635 1.1612 1.0346 0.042 Uiso 1 1 calc R . .
C16 C 0.05292(6) 0.9577(5) 0.8481(4) 0.0366(6) Uani 1 1 d . . .
C17 C 0.01880(7) 1.0176(6) 0.7615(5) 0.0554(9) Uani 1 1 d . . .
H17A H 0.0105 1.1247 0.8265 0.083 Uiso 1 1 calc R . .
H17B H 0.0030 0.9136 0.7657 0.083 Uiso 1 1 calc R . .
H17C H 0.0210 1.0528 0.6368 0.083 Uiso 1 1 calc R . .
C18 C 0.21267(8) 0.3482(5) 1.2857(4) 0.0450(7) Uani 1 1 d . . .
H18A H 0.2194 0.3155 1.1670 0.067 Uiso 1 1 calc R . .
H18B H 0.1944 0.2658 1.3163 0.067 Uiso 1 1 calc R . .
H18C H 0.2318 0.3332 1.3742 0.067 Uiso 1 1 calc R . .
C19 C 0.19140(8) 0.6083(5) 1.4787(4) 0.0471(7) Uani 1 1 d . . .
H19A H 0.2107 0.5841 1.5639 0.071 Uiso 1 1 calc R . .
H19B H 0.1724 0.5327 1.5105 0.071 Uiso 1 1 calc R . .
H19C H 0.1855 0.7410 1.4824 0.071 Uiso 1 1 calc R . .
C20 C 0.18175(6) 1.0541(5) 0.8322(4) 0.0378(6) Uani 1 1 d . . .
H20A H 0.1689 1.1253 0.7387 0.057 Uiso 1 1 calc R . .
H20B H 0.1978 0.9732 0.7776 0.057 Uiso 1 1 calc R . .
H20C H 0.1938 1.1406 0.9156 0.057 Uiso 1 1 calc R . .
O1 O 0.17594(4) 0.4953(3) 0.9734(2) 0.0330(4) Uani 1 1 d . . .
H1 H 0.1948 0.5185 0.9380 0.049 Uiso 1 1 calc R . .
O2 O 0.13362(5) 0.3667(3) 1.2543(2) 0.0365(4) Uani 1 1 d . . .
H2A H 0.1349 0.2904 1.1705 0.055 Uiso 1 1 calc R . .
O3 O 0.23390(5) 0.6973(3) 1.0439(3) 0.0426(5) Uani 1 1 d . . .
O4 O 0.06374(5) 0.8770(3) 0.4598(3) 0.0436(5) Uani 1 1 d . . .
H4 H 0.0499 0.7983 0.4168 0.065 Uiso 1 1 calc R . .
O5 O 0.13283(4) 1.0613(3) 1.0084(2) 0.0305(4) Uani 1 1 d . . .
O6 O 0.07160(7) 0.2822(4) 0.4193(4) 0.0665(7) Uani 1 1 d . . .
H6A H 0.0670 0.1682 0.4240 0.100 Uiso 1 1 d R . .
H6B H 0.0859 0.2957 0.3447 0.100 Uiso 1 1 d R . .
O7 O 0.02312(6) 0.5561(4) 0.3649(4) 0.0605(6) Uani 1 1 d . . .
H7A H 0.0198 0.5558 0.2535 0.091 Uiso 0.74(8) 1 d PR A 1
H7B H 0.0059 0.5498 0.4212 0.091 Uiso 0.26(8) 1 d PR A 2
H7C H 0.0368 0.4723 0.3976 0.091 Uiso 1 1 d R . .
O8 O 0.0000 0.5104(12) 0.0000 0.120(2) Uani 1 2 d SU . .

loop_
_atom_site_aniso_label
_atom_site_aniso_U_11
_atom_site_aniso_U_22
_atom_site_aniso_U_33
_atom_site_aniso_U_23
_atom_site_aniso_U_13
_atom_site_aniso_U_12
C1 0.0227(11) 0.0254(13) 0.0390(11) -0.0074(9) 0.0010(8) -0.0018(9)
C2 0.0240(12) 0.0317(15) 0.0570(15) -0.0061(11) -0.0005(10) -0.0026(10)
C3 0.0247(12) 0.0459(17) 0.0490(14) -0.0103(12) -0.0041(10) 0.0036(11)
C4 0.0298(12) 0.0366(14) 0.0353(11) -0.0032(10) -0.0024(9) 0.0036(11)
C5 0.0246(10) 0.0267(13) 0.0329(10) -0.0017(9) 0.0000(8) 0.0004(9)
C6 0.0274(11) 0.0249(12) 0.0328(10) -0.0012(9) 0.0023(8) -0.0019(9)
C8 0.0195(10) 0.0255(12) 0.0354(10) -0.0025(9) 0.0002(8) -0.0031(8)
C9 0.0232(10) 0.0239(12) 0.0349(11) -0.0006(9) 0.0037(8) -0.0005(9)
C7 0.0257(11) 0.0313(14) 0.0379(11) -0.0003(10) 0.0008(9) -0.0054(9)
C10 0.0204(10) 0.0219(12) 0.0395(11) -0.0034(9) 0.0041(8) -0.0003(9)
C11 0.0293(12) 0.0326(14) 0.0358(11) -0.0004(9) 0.0020(9) -0.0024(10)
C12 0.0326(12) 0.0339(14) 0.0336(11) -0.0014(10) -0.0040(9) -0.0027(10)
C13 0.0240(11) 0.0331(14) 0.0379(12) -0.0007(10) -0.0024(9) -0.0031(9)
C14 0.0209(10) 0.0299(13) 0.0354(11) -0.0051(9) 0.0001(8) -0.0018(9)
C15 0.0255(11) 0.0367(14) 0.0429(12) -0.0042(11) 0.0039(9) 0.0060(10)
C16 0.0222(11) 0.0475(16) 0.0394(12) 0.0012(11) -0.0011(9) 0.0033(11)
C17 0.0304(14) 0.072(3) 0.0617(17) -0.0073(16) -0.0094(12) 0.0105(14)
C18 0.0434(15) 0.0398(17) 0.0508(15) 0.0028(12) -0.0028(11) 0.0151(13)
C19 0.0423(14) 0.059(2) 0.0386(13) -0.0086(13) -0.0033(11) 0.0100(14)
C20 0.0280(12) 0.0357(15) 0.0503(13) -0.0001(11) 0.0062(10) -0.0063(11)
O1 0.0325(9) 0.0296(10) 0.0370(8) -0.0062(7) 0.0034(6) 0.0019(7)
O2 0.0395(9) 0.0293(10) 0.0408(9) 0.0042(7) 0.0043(7) -0.0011(8)
O3 0.0261(9) 0.0475(13) 0.0547(11) 0.0011(9) 0.0062(8) 0.0056(8)
O4 0.0420(11) 0.0458(12) 0.0410(9) 0.0038(8) -0.0107(8) -0.0047(9)
O5 0.0221(8) 0.0239(9) 0.0451(8) -0.0062(7) 0.0013(6) -0.0002(6)
O6 0.0568(15) 0.0511(15) 0.0944(18) 0.0118(13) 0.0235(13) 0.0083(12)
O7 0.0529(13) 0.0517(15) 0.0745(14) 0.0005(12) -0.0108(11) 0.0001(12)
O8 0.120(3) 0.128(3) 0.111(2) 0.000 0.0061(18) 0.000

loop_
_atom_type_symbol
_atom_type_description
_atom_type_scat_dispersion_real
_atom_type_scat_dispersion_imag
_atom_type_scat_source
C C 0.0181 0.0091 'International Tables Vol C Tables 4.2.6.8 and 6.1.1.4'
H H 0.0000 0.0000 'International Tables Vol C Tables 4.2.6.8 and 6.1.1.4'
O O 0.0492 0.0322 'International Tables Vol C Tables 4.2.6.8 and 6.1.1.4'

loop_
_geom_angle_atom_site_label_1
_geom_angle_atom_site_label_2
_geom_angle_atom_site_label_3
_geom_angle
C2 C1 C10 117.2(2)
C2 C1 C5 102.7(2)
C10 C1 C5 121.7(2)
C2 C1 H1A 104.4
C10 C1 H1A 104.4
C5 C1 H1A 104.4
C3 C2 O3 59.92(18)
C3 C2 C1 109.0(2)
O3 C2 C1 114.4(2)
C3 C2 H2 119.7
O3 C2 H2 119.7
C1 C2 H2 119.7
C2 C3 O3 60.69(18)
C2 C3 C4 110.7(2)
O3 C3 C4 114.6(2)
C2 C3 H3 119.1
O3 C3 H3 119.1
C4 C3 H3 119.1
C3 C4 C18 111.0(2)
C3 C4 C19 107.2(2)
C18 C4 C19 108.7(2)
C3 C4 C5 101.4(2)
C18 C4 C5 114.8(2)
C19 C4 C5 113.3(2)
O1 C5 C6 105.75(19)
O1 C5 C1 112.52(19)
C6 C5 C1 112.5(2)
O1 C5 C4 109.19(18)
C6 C5 C4 114.10(19)
C1 C5 C4 102.90(19)
O2 C6 C7 107.9(2)
O2 C6 C5 110.8(2)
C7 C6 C5 115.69(18)
O2 C6 H6 107.4
C7 C6 H6 107.4
C5 C6 H6 107.4
C7 C8 C14 114.93(19)
C7 C8 C9 114.05(19)
C14 C8 C9 101.94(18)
C7 C8 C13 113.38(19)
C14 C8 C13 105.53(18)
C9 C8 C13 105.88(18)
C10 C9 C11 115.7(2)
C10 C9 C8 103.22(17)
C11 C9 C8 103.91(18)
C10 C9 H9 111.1
C11 C9 H9 111.1
C8 C9 H9 111.1
C8 C7 C6 118.5(2)
C8 C7 H7E 107.7
C6 C7 H7E 107.7
C8 C7 H7D 107.7
C6 C7 H7D 107.7
H7E C7 H7D 107.1
O5 C10 C9 101.62(17)
O5 C10 C20 106.96(19)
C9 C10 C20 113.2(2)
O5 C10 C1 107.33(18)
C9 C10 C1 114.44(19)
C20 C10 C1 112.24(19)
C12 C11 C9 102.2(2)
C12 C11 H11A 111.3
C9 C11 H11A 111.3
C12 C11 H11B 111.3
C9 C11 H11B 111.3
H11A C11 H11B 109.2
O4 C12 C11 111.0(2)
O4 C12 C13 115.8(2)
C11 C12 C13 103.18(19)
O4 C12 H12 108.9
C11 C12 H12 108.9
C13 C12 H12 108.9
C16 C13 C12 114.9(2)
C16 C13 C8 104.37(19)
C12 C13 C8 103.74(19)
C16 C13 H13 111.1
C12 C13 H13 111.1
C8 C13 H13 111.1
O5 C14 C15 111.3(2)
O5 C14 C8 107.06(16)
C15 C14 C8 105.11(19)
O5 C14 H14 111.0
C15 C14 H14 111.0
C8 C14 H14 111.0
C16 C15 C14 113.0(2)
C16 C15 H15 123.5
C14 C15 H15 123.5
C15 C16 C17 125.7(3)
C15 C16 C13 111.9(2)
C17 C16 C13 122.4(3)
C16 C17 H17A 109.5
C16 C17 H17B 109.5
H17A C17 H17B 109.5
C16 C17 H17C 109.5
H17A C17 H17C 109.5
H17B C17 H17C 109.5
C4 C18 H18A 109.5
C4 C18 H18B 109.5
H18A C18 H18B 109.5
C4 C18 H18C 109.5
H18A C18 H18C 109.5
H18B C18 H18C 109.5
C4 C19 H19A 109.5
C4 C19 H19B 109.5
H19A C19 H19B 109.5
C4 C19 H19C 109.5
H19A C19 H19C 109.5
H19B C19 H19C 109.5
C10 C20 H20A 109.5
C10 C20 H20B 109.5
H20A C20 H20B 109.5
C10 C20 H20C 109.5
H20A C20 H20C 109.5
H20B C20 H20C 109.5
C5 O1 H1 109.5
C6 O2 H2A 109.5
C3 O3 C2 59.39(18)
C12 O4 H4 109.5
C14 O5 C10 107.17(17)
H6A O6 H6B 107.7
H7A O7 H7B 115.4
H7A O7 H7C 110.0
H7B O7 H7C 111.2

loop_
_geom_bond_atom_site_label_1
_geom_bond_atom_site_label_2
_geom_bond_distance
C1 C2 1.516(3)
C1 C10 1.569(3)
C1 C5 1.571(4)
C1 H1A 0.9800
C2 C3 1.437(4)
C2 O3 1.456(3)
C2 H2 0.9800
C3 O3 1.445(4)
C3 C4 1.518(4)
C3 H3 0.9800
C4 C18 1.531(4)
C4 C19 1.538(3)
C4 C5 1.586(3)
C5 O1 1.423(3)
C5 C6 1.538(3)
C6 O2 1.431(3)
C6 C7 1.532(3)
C6 H6 0.9800
C8 C7 1.529(3)
C8 C14 1.551(3)
C8 C9 1.555(3)
C8 C13 1.564(3)
C9 C10 1.519(3)
C9 C11 1.533(3)
C9 H9 0.9800
C7 H7E 0.9700
C7 H7D 0.9700
C10 O5 1.459(3)
C10 C20 1.527(3)
C11 C12 1.512(3)
C11 H11A 0.9700
C11 H11B 0.9700
C12 O4 1.428(3)
C12 C13 1.548(3)
C12 H12 0.9800
C13 C16 1.517(4)
C13 H13 0.9800
C14 O5 1.458(3)
C14 C15 1.495(3)
C14 H14 0.9800
C15 C16 1.331(4)
C15 H15 0.9300
C16 C17 1.499(4)
C17 H17A 0.9600
C17 H17B 0.9600
C17 H17C 0.9600
C18 H18A 0.9600
C18 H18B 0.9600
C18 H18C 0.9600
C19 H19A 0.9600
C19 H19B 0.9600
C19 H19C 0.9600
C20 H20A 0.9600
C20 H20B 0.9600
C20 H20C 0.9600
O1 H1 0.8200
O2 H2A 0.8200
O4 H4 0.8200
O6 H6A 0.8199
O6 H6B 0.8203
O7 H7A 0.8200
O7 H7B 0.8200
O7 H7C 0.8198
